data_7227037
loop_
_publ_author_name
'\'Avila, Eloah Pereira'
'Souza, Isabella'
'de Oliveira, Alline B. V.'
'Kartnaller, Vinicius'
'Caja\'iba, Jo\~ao'
'de Souza, Rodrigo Octavio M. A.'
'Corr\^ea, Charlane Cimini'
'Amarante, Giovanni Wilson'

_publ_section_title
;
 Catalyst Free Decarboxylative Trichloromethylation of Aldimines
;
_journal_name_full 'RSC Adv.'
_journal_paper_doi 10.1039/C6RA23936F
_journal_year 2016
_chemical_formula_moiety 'C10 H10 Cl3 N O4 S'
_chemical_formula_sum 'C10 H10 Cl3 N O4 S'
_chemical_formula_weight 346.60
_chemical_name_systematic
;
 ?
;
_space_group_crystal_system triclinic
_space_group_IT_number 2
_space_group_name_Hall '-P 1'
_space_group_name_H-M_alt 'P -1'
_symmetry_space_group_name_Hall '-P 1'
_symmetry_space_group_name_H-M 'P -1'
_atom_sites_solution_hydrogens mixed
_audit_creation_method SHELXL-2013
_audit_update_record
;
2016-09-20 deposited with the CCDC.
2016-11-09 downloaded from the CCDC.
;
_cell_angle_alpha 110.282(9)
_cell_angle_beta 100.464(7)
_cell_angle_gamma 96.922(8)
_cell_formula_units_Z 2
_cell_length_a 6.9570(6)
_cell_length_b 9.0926(10)
_cell_length_c 12.0788(12)
_cell_measurement_reflns_used 1883
_cell_measurement_temperature 150.00(10)
_cell_measurement_theta_max 29.4230
_cell_measurement_theta_min 1.8477
_cell_volume 690.69(13)
_computing_structure_refinement 'SHELXL-2013 (Sheldrick, 2013)'
_diffrn_ambient_temperature 150.00(10)
_diffrn_detector_area_resol_mean 10.4186
_diffrn_measured_fraction_theta_full 1.000
_diffrn_measured_fraction_theta_max 1.000
_diffrn_measurement_device_type 'Xcalibur, Atlas, Gemini ultra'
_diffrn_measurement_method 'phi and omega scans'
_diffrn_radiation_type MoK\a
_diffrn_radiation_wavelength 0.71073
_diffrn_reflns_av_R_equivalents 0.0402
_diffrn_reflns_av_unetI/netI 0.0705
_diffrn_reflns_Laue_measured_fraction_full 1.000
_diffrn_reflns_Laue_measured_fraction_max 1.000
_diffrn_reflns_limit_h_max 8
_diffrn_reflns_limit_h_min -8
_diffrn_reflns_limit_k_max 11
_diffrn_reflns_limit_k_min -11
_diffrn_reflns_limit_l_max 15
_diffrn_reflns_limit_l_min -15
_diffrn_reflns_number 5866
_diffrn_reflns_point_group_measured_fraction_full 1.000
_diffrn_reflns_point_group_measured_fraction_max 1.000
_diffrn_reflns_theta_full 25.242
_diffrn_reflns_theta_max 26.367
_diffrn_reflns_theta_min 1.851
_diffrn_source 'Enhance (Mo) X-ray Source'
_exptl_absorpt_coefficient_mu 0.821
_exptl_absorpt_correction_T_max 0.950
_exptl_absorpt_correction_T_min 0.883
_exptl_absorpt_correction_type multi-scan
_exptl_absorpt_process_details
;
CrysAlisPro, Agilent Technologies,
Version 1.171.35.21 (release 20-01-2012 CrysAlis171 .NET)
(compiled Jan 23 2012,18:06:46)
Analytical numeric absorption correction using a multifaceted crystal
            model based on expressions derived by R.C. Clark & J.S. Reid.
(Clark, R. C. & Reid, J. S. (1995). Acta Cryst. A51, 887-897)
;
_exptl_crystal_colour colorless
_exptl_crystal_density_diffrn 1.667
_exptl_crystal_description prism
_exptl_crystal_F_000 352
_exptl_crystal_size_max 0.45
_exptl_crystal_size_mid 0.41
_exptl_crystal_size_min 0.17
_refine_diff_density_max 0.353
_refine_diff_density_min -0.479
_refine_diff_density_rms 0.089
_refine_ls_extinction_coef 0.0033(12)
_refine_ls_extinction_expression Fc^*^=kFc[1+0.001xFc^2^\l^3^/sin(2\q)]^-1/4^
_refine_ls_extinction_method SHELXL
_refine_ls_goodness_of_fit_ref 1.027
_refine_ls_hydrogen_treatment mixed
_refine_ls_matrix_type full
_refine_ls_number_parameters 177
_refine_ls_number_reflns 2829
_refine_ls_number_restraints 0
_refine_ls_restrained_S_all 1.027
_refine_ls_R_factor_all 0.0651
_refine_ls_R_factor_gt 0.0402
_refine_ls_shift/su_max 0.001
_refine_ls_shift/su_mean 0.000
_refine_ls_structure_factor_coef Fsqd
_refine_ls_weighting_details 'w=1/[\s^2^(Fo^2^)+(0.0298P)^2^+0.0062P] where P=(Fo^2^+2Fc^2^)/3'
_refine_ls_weighting_scheme calc
_refine_ls_wR_factor_gt 0.0746
_refine_ls_wR_factor_ref 0.0853
_reflns_Friedel_coverage 0.000
_reflns_number_gt 2122
_reflns_number_total 2829
_reflns_threshold_expression 'I > 2\s(I)'
_cod_data_source_file c6ra23936f2.cif
_cod_data_source_block shelx
_cod_database_code 7227037
_shelx_space_group_comment
;
The symmetry employed for this shelxl refinement is uniquely defined
by the following loop, which should always be used as a source of
symmetry information in preference to the above space-group names.
They are only intended as comments.
;
_shelxl_version_number 2013-4

loop_
_space_group_symop_operation_xyz
'x, y, z'
'-x, -y, -z'

loop_
_atom_site_label
_atom_site_type_symbol
_atom_site_fract_x
_atom_site_fract_y
_atom_site_fract_z
_atom_site_U_iso_or_equiv
_atom_site_adp_type
_atom_site_occupancy
_atom_site_site_symmetry_order
_atom_site_calc_flag
_atom_site_refinement_flags_posn
_atom_site_refinement_flags_adp
Cl2 Cl 0.26130(9) -0.06716(9) 1.02607(6) 0.02476(19) Uani 1 1 d . .
S1 S -0.20515(9) -0.38963(8) 0.59132(6) 0.01867(18) Uani 1 1 d . .
Cl1 Cl 0.38865(10) -0.32356(9) 0.85475(6) 0.02602(19) Uani 1 1 d . .
Cl3 Cl 0.00331(10) -0.37760(9) 0.90686(6) 0.0305(2) Uani 1 1 d . .
O6 O -0.2216(2) -0.5571(2) 0.52072(15) 0.0230(4) Uani 1 1 d . .
O4 O -0.3356(2) -0.3427(2) 0.66995(16) 0.0266(5) Uani 1 1 d . .
O2 O 0.5978(3) 0.3160(3) 0.74810(19) 0.0371(6) Uani 1 1 d . .
O1 O 0.6458(3) 0.0572(3) 0.65577(19) 0.0371(6) Uani 1 1 d . .
N1 N 0.0212(3) -0.3290(3) 0.6732(2) 0.0202(5) Uani 1 1 d . .
C8 C 0.0842(4) -0.1851(3) 0.7836(2) 0.0178(6) Uani 1 1 d . .
H8 H -0.0365 -0.1479 0.8032 0.021 Uiso 1 1 calc R U
C4 C 0.3678(4) -0.0782(3) 0.7085(2) 0.0199(6) Uani 1 1 d . .
H4 H 0.3888 -0.1810 0.6706 0.024 Uiso 1 1 calc R U
C5 C 0.2154(3) -0.0493(3) 0.7713(2) 0.0165(6) Uani 1 1 d . .
C9 C 0.1821(4) -0.2361(3) 0.8872(2) 0.0201(6) Uani 1 1 d . .
C2 C 0.4834(4) 0.0536(4) 0.7063(2) 0.0216(6) Uani 1 1 d . .
C3 C 0.4555(4) 0.2066(4) 0.7622(3) 0.0257(7) Uani 1 1 d . .
C10 C -0.2320(4) -0.2932(4) 0.4881(3) 0.0351(8) Uani 1 1 d . .
H10A H -0.1445 -0.3242 0.4349 0.053 Uiso 1 1 calc R U
H10B H -0.1987 -0.1795 0.5319 0.053 Uiso 1 1 calc R U
H10C H -0.3675 -0.3232 0.4411 0.053 Uiso 1 1 calc R U
C6 C 0.1870(4) 0.1049(3) 0.8253(2) 0.0247(7) Uani 1 1 d . .
H6 H 0.0848 0.1212 0.8655 0.030 Uiso 1 1 calc R U
C1 C 0.7175(5) 0.2223(4) 0.6829(4) 0.0531(11) Uani 1 1 d . .
H1A H 0.8542 0.2540 0.7307 0.064 Uiso 1 1 calc R U
H1B H 0.7153 0.2398 0.6079 0.064 Uiso 1 1 calc R U
C7 C 0.3069(4) 0.2375(4) 0.8214(3) 0.0315(7) Uani 1 1 d . .
H7 H 0.2863 0.3409 0.8572 0.038 Uiso 1 1 calc R U
H1N1 H 0.102(4) -0.352(3) 0.637(2) 0.015(8) Uiso 1 1 d . .

loop_
_atom_site_aniso_label
_atom_site_aniso_U_11
_atom_site_aniso_U_22
_atom_site_aniso_U_33
_atom_site_aniso_U_23
_atom_site_aniso_U_13
_atom_site_aniso_U_12
Cl2 0.0266(4) 0.0260(4) 0.0154(3) 0.0031(3) 0.0031(3) -0.0006(3)
S1 0.0156(3) 0.0208(4) 0.0167(3) 0.0049(3) 0.0032(3) 0.0005(3)
Cl1 0.0255(4) 0.0251(4) 0.0311(4) 0.0126(3) 0.0086(3) 0.0092(3)
Cl3 0.0333(4) 0.0259(4) 0.0335(4) 0.0137(3) 0.0123(3) -0.0043(3)
O6 0.0246(10) 0.0181(11) 0.0192(9) 0.0009(9) 0.0052(8) -0.0028(8)
O4 0.0186(9) 0.0317(13) 0.0258(10) 0.0047(9) 0.0093(8) 0.0043(8)
O2 0.0357(12) 0.0312(14) 0.0513(13) 0.0265(12) 0.0103(10) -0.0007(10)
O1 0.0339(11) 0.0377(15) 0.0445(12) 0.0192(11) 0.0196(10) -0.0016(10)
N1 0.0136(11) 0.0208(14) 0.0191(12) -0.0009(10) 0.0048(10) 0.0008(10)
C8 0.0151(12) 0.0198(16) 0.0154(13) 0.0033(12) 0.0044(10) 0.0015(11)
C4 0.0202(13) 0.0193(16) 0.0172(13) 0.0050(12) 0.0021(11) 0.0024(11)
C5 0.0163(12) 0.0184(15) 0.0137(12) 0.0065(12) 0.0007(10) 0.0025(11)
C9 0.0227(13) 0.0125(15) 0.0228(14) 0.0036(12) 0.0082(11) 0.0002(11)
C2 0.0179(13) 0.0293(18) 0.0176(13) 0.0109(13) 0.0018(11) 0.0025(12)
C3 0.0232(14) 0.0247(18) 0.0322(16) 0.0206(15) -0.0015(13) -0.0018(13)
C10 0.0395(17) 0.042(2) 0.0296(16) 0.0198(16) 0.0074(14) 0.0108(15)
C6 0.0268(14) 0.0212(17) 0.0284(15) 0.0093(14) 0.0103(12) 0.0084(12)
C1 0.0364(18) 0.048(3) 0.096(3) 0.052(2) 0.018(2) 0.0079(17)
C7 0.0369(17) 0.0185(17) 0.0393(17) 0.0110(15) 0.0084(14) 0.0079(13)

loop_
_atom_type_symbol
_atom_type_description
_atom_type_scat_dispersion_real
_atom_type_scat_dispersion_imag
_atom_type_scat_source
C C 0.0033 0.0016 'International Tables Vol C Tables 4.2.6.8 and 6.1.1.4'
H H 0.0000 0.0000 'International Tables Vol C Tables 4.2.6.8 and 6.1.1.4'
N N 0.0061 0.0033 'International Tables Vol C Tables 4.2.6.8 and 6.1.1.4'
O O 0.0106 0.0060 'International Tables Vol C Tables 4.2.6.8 and 6.1.1.4'
S S 0.1246 0.1234 'International Tables Vol C Tables 4.2.6.8 and 6.1.1.4'
Cl Cl 0.1484 0.1585 'International Tables Vol C Tables 4.2.6.8 and 6.1.1.4'

loop_
_geom_angle_atom_site_label_1
_geom_angle_atom_site_label_2
_geom_angle_atom_site_label_3
_geom_angle
O4 S1 O6 119.40(11)
O4 S1 N1 108.01(12)
O6 S1 N1 105.33(12)
O4 S1 C10 108.99(14)
O6 S1 C10 106.70(13)
N1 S1 C10 107.89(13)
C3 O2 C1 104.8(2)
C2 O1 C1 105.0(3)
C8 N1 S1 123.2(2)
N1 C8 C5 114.0(2)
N1 C8 C9 107.0(2)
C5 C8 C9 113.47(18)
C2 C4 C5 116.4(3)
C6 C5 C4 120.2(2)
C6 C5 C8 118.9(2)
C4 C5 C8 120.9(2)
C8 C9 Cl1 111.53(18)
C8 C9 Cl2 109.88(19)
Cl1 C9 Cl2 109.17(13)
C8 C9 Cl3 109.60(16)
Cl1 C9 Cl3 108.75(15)
Cl2 C9 Cl3 107.82(14)
C4 C2 C3 122.7(3)
C4 C2 O1 127.2(3)
C3 C2 O1 110.0(2)
C7 C3 C2 122.1(3)
C7 C3 O2 127.8(3)
C2 C3 O2 110.1(3)
C5 C6 C7 122.2(3)
O2 C1 O1 110.2(3)
C3 C7 C6 116.3(3)

loop_
_geom_bond_atom_site_label_1
_geom_bond_atom_site_label_2
_geom_bond_distance
Cl2 C9 1.775(3)
S1 O4 1.426(2)
S1 O6 1.442(2)
S1 N1 1.615(2)
S1 C10 1.752(3)
Cl1 C9 1.765(3)
Cl3 C9 1.787(3)
O2 C3 1.393(3)
O2 C1 1.408(4)
O1 C2 1.381(3)
O1 C1 1.425(4)
N1 C8 1.457(3)
C8 C5 1.512(4)
C8 C9 1.554(3)
C4 C2 1.371(4)
C4 C5 1.411(4)
C5 C6 1.382(4)
C2 C3 1.374(4)
C3 C7 1.363(4)
C6 C7 1.401(4)

loop_
_geom_contact_atom_site_label_1
_geom_contact_atom_site_label_2
_geom_contact_distance
_geom_contact_site_symmetry_2
_geom_contact_publ_flag
Cl1 O4 3.172(2) 1_655 no
Cl1 N1 3.034(2) . no
Cl3 N1 3.026(2) . no
O6 S1 3.497(2) 2_546 no
O6 N1 2.891(3) 2_546 no

loop_
_geom_hbond_atom_site_label_D
_geom_hbond_atom_site_label_H
_geom_hbond_atom_site_label_A
_geom_hbond_distance_DH
_geom_hbond_distance_HA
_geom_hbond_distance_DA
_geom_hbond_angle_DHA
_geom_hbond_site_symmetry_A
_geom_hbond_publ_flag
N1 H1N1 O6 0.78(3) 2.16(2) 2.891(3) 157(2) 2_546 yes
C1 H1B O6 0.9700 2.4600 3.296(5) 145.00 1_665 yes
C4 H4 O4 0.9300 2.5500 3.321(4) 140.00 1_655 yes
C8 H8 O4 0.9800 2.4400 2.939(3) 111.00 . yes
C10 H10C O2 0.9600 2.5700 3.389(4) 144.00 2_556 yes

loop_
_geom_torsion_atom_site_label_1
_geom_torsion_atom_site_label_2
_geom_torsion_atom_site_label_3
_geom_torsion_atom_site_label_4
_geom_torsion
_geom_torsion_publ_flag
O4 S1 N1 C8 -31.1(3) no
O6 S1 N1 C8 -159.7(2) no
S1 N1 C8 C5 -109.3(2) no
S1 N1 C8 C9 124.5(2) no
C4 C5 C8 N1 -41.7(3) no
C6 C5 C8 N1 139.9(2) no
N1 C8 C9 Cl1 59.4(2) no
N1 C8 C9 Cl2 -179.42(16) no
N1 C8 C9 Cl3 -61.1(2) no
C5 C8 C9 Cl1 -67.2(2) no
C5 C8 C9 Cl2 54.0(2) no
C5 C8 C9 Cl3 172.31(16) no
